data_7248221
loop_
_publ_author_name
'Yao, Sheng-Jie'
'Qi, Zhen-Qing'
'Jiang, Zhan-Guo'
'Zhan, Cai-Hong'

_publ_section_title
;
 Polyoxometalate templated silver-bisphosphine sandwich: structurally
 tunable hybrid materials
;
_journal_issue 13
_journal_name_full CrystEngComm
_journal_page_first 1798
_journal_page_last 1805
_journal_paper_doi 10.1039/D4CE00106K
_journal_volume 26
_journal_year 2024
_chemical_formula_moiety '2(C54 H52 Ag2 P4), 2(C2 H3 N), 2(C3 H7 N O), Mo8 O26'
_chemical_formula_sum 'C118 H124 Ag4 Mo8 N4 O28 P8'
_chemical_formula_weight 3492.96
_space_group_crystal_system monoclinic
_space_group_IT_number 14
_space_group_name_Hall '-P 2yn'
_space_group_name_H-M_alt 'P 1 21/n 1'
_atom_sites_solution_hydrogens geom
_atom_sites_solution_primary dual
_audit_creation_date 2023-10-04
_audit_creation_method
;
Olex2 1.5
(compiled 2021.08.20 svn.r13c46975 for OlexSys, GUI svn.r6392)
;
_audit_update_record
;
2024-01-17 deposited with the CCDC.	2024-02-26 downloaded from the CCDC.
;
_cell_angle_alpha 90
_cell_angle_beta 97.1750(10)
_cell_angle_gamma 90
_cell_formula_units_Z 2
_cell_length_a 14.2663(4)
_cell_length_b 20.3743(6)
_cell_length_c 22.7754(5)
_cell_measurement_reflns_used 9889
_cell_measurement_temperature 293.00
_cell_measurement_theta_max 26.38
_cell_measurement_theta_min 2.46
_cell_volume 6568.2(3)
_computing_molecular_graphics 'Olex2 1.5 (Dolomanov et al., 2009)'
_computing_publication_material 'Olex2 1.5 (Dolomanov et al., 2009)'
_computing_structure_refinement 'SHELXL 2018/3 (Sheldrick, 2015)'
_computing_structure_solution 'SHELXT 2014/5 (Sheldrick, 2014)'
_diffrn_ambient_temperature 293.00
_diffrn_measured_fraction_theta_full 0.998
_diffrn_measured_fraction_theta_max 0.997
_diffrn_measurement_device_type 'BRUKER D8 VENTURE'
_diffrn_measurement_method '\f and \w scans'
_diffrn_radiation_type MoK\a
_diffrn_radiation_wavelength 0.71073
_diffrn_reflns_av_R_equivalents 0.0411
_diffrn_reflns_av_unetI/netI 0.0393
_diffrn_reflns_Laue_measured_fraction_full 0.998
_diffrn_reflns_Laue_measured_fraction_max 0.997
_diffrn_reflns_limit_h_max 17
_diffrn_reflns_limit_h_min -17
_diffrn_reflns_limit_k_max 22
_diffrn_reflns_limit_k_min -25
_diffrn_reflns_limit_l_max 27
_diffrn_reflns_limit_l_min -28
_diffrn_reflns_number 44774
_diffrn_reflns_point_group_measured_fraction_full 0.998
_diffrn_reflns_point_group_measured_fraction_max 0.997
_diffrn_reflns_theta_full 25.242
_diffrn_reflns_theta_max 26.402
_diffrn_reflns_theta_min 2.193
_diffrn_standards_number 0
_exptl_absorpt_coefficient_mu 1.484
_exptl_absorpt_correction_type none
_exptl_crystal_colour colourless
_exptl_crystal_colour_primary colourless
_exptl_crystal_density_diffrn 1.766
_exptl_crystal_description block
_exptl_crystal_F_000 3456
_exptl_crystal_size_max 0.1
_exptl_crystal_size_mid 0.09
_exptl_crystal_size_min 0.08
_refine_diff_density_max 0.494
_refine_diff_density_min -0.582
_refine_diff_density_rms 0.082
_refine_ls_extinction_method none
_refine_ls_goodness_of_fit_ref 1.044
_refine_ls_hydrogen_treatment constr
_refine_ls_matrix_type full
_refine_ls_number_parameters 799
_refine_ls_number_reflns 13449
_refine_ls_number_restraints 97
_refine_ls_restrained_S_all 1.046
_refine_ls_R_factor_all 0.0434
_refine_ls_R_factor_gt 0.0295
_refine_ls_shift/su_max 0.003
_refine_ls_shift/su_mean 0.000
_refine_ls_structure_factor_coef Fsqd
_refine_ls_weighting_details 'w=1/[\s^2^(Fo^2^)+(0.0299P)^2^+2.8903P] where P=(Fo^2^+2Fc^2^)/3'
_refine_ls_weighting_scheme calc
_refine_ls_wR_factor_gt 0.0695
_refine_ls_wR_factor_ref 0.0762
_reflns_Friedel_coverage 0.000
_reflns_number_gt 10669
_reflns_number_total 13449
_reflns_threshold_expression 'I > 2\s(I)'
_cod_data_source_file d4ce00106k2.cif
_cod_data_source_block 23_a
_cod_depositor_comments 'Adding full bibliography for 7248221--7248224.cif.'
_cod_database_code 7248221
_shelx_shelxl_version_number 2018/3
_shelx_space_group_comment
;
The symmetry employed for this shelxl refinement is uniquely defined
by the following loop, which should always be used as a source of
symmetry information in preference to the above space-group names.
They are only intended as comments.
;
_shelx_estimated_absorpt_t_max 0.890
_shelx_estimated_absorpt_t_min 0.866
_olex2_refinement_description
;
1. Fixed Uiso
 At 1.2 times of:
  All C(H) groups, All C(H,H) groups
 At 1.5 times of:
  All C(H,H,H) groups
2. Restrained distances
 C2_4-N1_4
 1.5 with sigma of 0.02
3. Rigid bond restraints
 N1_3, C1_3, C2_3
 with sigma for 1-2 distances of 0.01 and sigma for 1-3 distances of 0.02
4. Uiso/Uaniso restraints and constraints
C2'_4 \\sim C3_4 \\sim C3'_4 \\sim C1_4 \\sim C1'_4 \\sim C2_4: within 2A with
sigma of 0.01 and sigma for terminal atoms of 0.02 within 2A
C1_3 \\sim N1_3 \\sim C2_3: within 2A with sigma of 0.01 and sigma for terminal
atoms of 0.02 within 2A
5. Rigid body (RIGU) restrains
 O1_4, N1_4, C1_4, C2_4, C3_4, C1'_4, C2'_4, C3'_4
 with sigma for 1-2 distances of 0.01 and sigma for 1-3 distances of 0.02
6. Others
 Sof(C1')=Sof(H1')=Sof(C2')=Sof(H2'A)=Sof(H2'B)=Sof(H2'C)=Sof(C3')=Sof(H3'A)=
 Sof(H3'B)=Sof(H3'C)=1-FVAR(1)
 Sof(C1)=Sof(H1)=Sof(C2)=Sof(H2A)=Sof(H2B)=Sof(H2C)=Sof(C3)=Sof(H3A)=Sof(H3B)=
 Sof(H3C)=FVAR(1)
7.a Secondary CH2 refined with riding coordinates:
 C25(H25A,H25B), C26(H26A,H26B), C27(H27A,H27B), C25(H25A,H25B), C26(H26A,
 H26B), C27(H27A,H27B)
7.b Aromatic/amide H refined with riding coordinates:
 C1(H1), C2(H2), C3(H3), C5(H5), C6(H6), C7(H7), C8(H8), C9(H9), C11(H11),
 C12(H12), C13(H13), C14(H14), C15(H15), C17(H17), C18(H18), C19(H19), C20(H20),
  C21(H21), C23(H23), C24(H24), C1(H1), C2(H2), C3(H3), C5(H5), C6(H6), C7(H7),
 C8(H8), C9(H9), C11(H11), C12(H12), C13(H13), C14(H14), C15(H15), C17(H17),
 C18(H18), C19(H19), C20(H20), C21(H21), C23(H23), C24(H24), C1(H1), C1'(H1')
7.c Idealised Me refined as rotating group:
 C2(H2A,H2B,H2C), C2(H2A,H2B,H2C), C3(H3A,H3B,H3C), C2'(H2'A,H2'B,H2'C),
 C3'(H3'A,H3'B,H3'C)
;
_olex2_submission_special_instructions 'No special instructions were received'

loop_
_space_group_symop_operation_xyz
'x, y, z'
'-x+1/2, y+1/2, -z+1/2'
'-x, -y, -z'
'x-1/2, -y-1/2, z-1/2'

loop_
_atom_site_label
_atom_site_type_symbol
_atom_site_fract_x
_atom_site_fract_y
_atom_site_fract_z
_atom_site_U_iso_or_equiv
_atom_site_adp_type
_atom_site_occupancy
_atom_site_site_symmetry_order
_atom_site_calc_flag
_atom_site_refinement_flags_posn
_atom_site_refinement_flags_adp
_atom_site_refinement_flags_occupancy
_atom_site_disorder_assembly
_atom_site_disorder_group
Ag1 Ag 0.55188(2) 0.77422(2) 0.52259(2) 0.05578(9) Uani 1 1 d . . . . .
Ag2 Ag 0.36346(2) 0.62877(2) 0.69607(2) 0.05104(8) Uani 1 1 d . . . . .
P1_1 P 0.51468(6) 0.63844(4) 0.75688(3) 0.03621(18) Uani 1 1 d . . . . .
P2_1 P 0.69476(6) 0.76352(4) 0.59048(4) 0.04028(19) Uani 1 1 d . . . . .
C1_1 C 0.9476(4) 0.7650(3) 0.4845(2) 0.0916(18) Uani 1 1 d . . . . .
H1_1 H 0.995742 0.765293 0.460513 0.110 Uiso 1 1 calc R U . . .
C2_1 C 0.9016(4) 0.8225(3) 0.4947(2) 0.0930(18) Uani 1 1 d . . . . .
H2_1 H 0.919940 0.861629 0.478490 0.112 Uiso 1 1 calc R U . . .
C3_1 C 0.8279(3) 0.8220(2) 0.52912(18) 0.0708(12) Uani 1 1 d . . . . .
H3_1 H 0.796100 0.860747 0.535482 0.085 Uiso 1 1 calc R U . . .
C4_1 C 0.8014(2) 0.76335(18) 0.55417(14) 0.0461(8) Uani 1 1 d . . . . .
C5_1 C 0.8496(3) 0.7070(2) 0.54487(18) 0.0587(10) Uani 1 1 d . . . . .
H5_1 H 0.833347 0.667952 0.562180 0.070 Uiso 1 1 calc R U . . .
C6_1 C 0.9230(3) 0.7077(3) 0.5095(2) 0.0777(14) Uani 1 1 d . . . . .
H6_1 H 0.955066 0.669106 0.503052 0.093 Uiso 1 1 calc R U . . .
C7_1 C 0.7300(4) 0.9142(3) 0.7413(2) 0.0828(15) Uani 1 1 d . . . . .
H7_1 H 0.735384 0.943595 0.772802 0.099 Uiso 1 1 calc R U . . .
C8_1 C 0.6528(4) 0.9157(3) 0.7006(2) 0.0931(17) Uani 1 1 d . . . . .
H8_1 H 0.605071 0.945951 0.704268 0.112 Uiso 1 1 calc R U . . .
C9_1 C 0.6439(3) 0.8719(2) 0.6528(2) 0.0741(13) Uani 1 1 d . . . . .
H9_1 H 0.590825 0.873492 0.624649 0.089 Uiso 1 1 calc R U . . .
C10_1 C 0.7132(3) 0.82671(18) 0.64748(14) 0.0470(8) Uani 1 1 d . . . . .
C11_1 C 0.7914(3) 0.8260(2) 0.69003(17) 0.0630(11) Uani 1 1 d . . . . .
H11_1 H 0.839195 0.795480 0.687426 0.076 Uiso 1 1 calc R U . . .
C12_1 C 0.7993(4) 0.8704(2) 0.73649(19) 0.0800(15) Uani 1 1 d . . . . .
H12_1 H 0.852627 0.869904 0.764488 0.096 Uiso 1 1 calc R U . . .
C13_1 C 0.5717(6) 0.8360(3) 0.8511(3) 0.108(2) Uani 1 1 d . . . . .
H13_1 H 0.583244 0.876625 0.869234 0.130 Uiso 1 1 calc R U . . .
C14_1 C 0.4834(5) 0.8207(3) 0.8265(3) 0.129(3) Uani 1 1 d . . . . .
H14_1 H 0.434312 0.850361 0.828318 0.154 Uiso 1 1 calc R U . . .
C15_1 C 0.4658(3) 0.7604(2) 0.7984(2) 0.0854(15) Uani 1 1 d . . . . .
H15_1 H 0.404854 0.750104 0.781556 0.103 Uiso 1 1 calc R U . . .
C16_1 C 0.5369(2) 0.71653(17) 0.79521(14) 0.0426(8) Uani 1 1 d . . . . .
C17_1 C 0.6267(3) 0.7329(2) 0.82221(18) 0.0647(11) Uani 1 1 d . . . . .
H17_1 H 0.676005 0.703151 0.821701 0.078 Uiso 1 1 calc R U . . .
C18_1 C 0.6436(4) 0.7929(3) 0.8498(2) 0.0810(15) Uani 1 1 d . . . . .
H18_1 H 0.704049 0.803675 0.867281 0.097 Uiso 1 1 calc R U . . .
C19_1 C 0.5699(4) 0.4901(2) 0.90893(19) 0.0889(17) Uani 1 1 d . . . . .
H19_1 H 0.581388 0.460929 0.940427 0.107 Uiso 1 1 calc R U . . .
C20_1 C 0.5063(6) 0.5377(3) 0.9099(3) 0.136(3) Uani 1 1 d . . . . .
H20_1 H 0.471665 0.540716 0.941787 0.163 Uiso 1 1 calc R U . . .
C21_1 C 0.4907(5) 0.5830(3) 0.8640(2) 0.112(2) Uani 1 1 d . . . . .
H21_1 H 0.446732 0.616383 0.865921 0.134 Uiso 1 1 calc R U . . .
C22_1 C 0.5394(2) 0.57886(16) 0.81636(14) 0.0399(7) Uani 1 1 d . . . . .
C23_1 C 0.6000(3) 0.5279(2) 0.8148(2) 0.0759(14) Uani 1 1 d . . . . .
H23_1 H 0.630596 0.521647 0.781459 0.091 Uiso 1 1 calc R U . . .
C24_1 C 0.6171(4) 0.4848(3) 0.8621(2) 0.0944(18) Uani 1 1 d . . . . .
H24_1 H 0.661966 0.451828 0.861210 0.113 Uiso 1 1 calc R U . . .
C25_1 C 0.6136(2) 0.63143(16) 0.71300(13) 0.0382(7) Uani 1 1 d . . . . .
H25A_1 H 0.672790 0.632109 0.739047 0.046 Uiso 1 1 calc R U . . .
H25B_1 H 0.609404 0.590059 0.691760 0.046 Uiso 1 1 calc R U . . .
C26_1 C 0.6112(2) 0.68828(17) 0.66899(14) 0.0428(8) Uani 1 1 d . . . . .
H26A_1 H 0.554178 0.685081 0.641067 0.051 Uiso 1 1 calc R U . . .
H26B_1 H 0.608810 0.729406 0.690213 0.051 Uiso 1 1 calc R U . . .
C27_1 C 0.6969(2) 0.68880(17) 0.63498(14) 0.0417(8) Uani 1 1 d . . . . .
H27A_1 H 0.695436 0.650578 0.609500 0.050 Uiso 1 1 calc R U . . .
H27B_1 H 0.754491 0.687261 0.662510 0.050 Uiso 1 1 calc R U . . .
P3_2 P 0.39812(7) 0.81342(5) 0.48058(4) 0.0483(2) Uani 1 1 d . . . . .
P4_2 P 0.21814(6) 0.66030(5) 0.63626(4) 0.0420(2) Uani 1 1 d . . . . .
C1_2 C 0.0847(4) 0.8484(3) 0.7002(3) 0.0951(17) Uani 1 1 d . . . . .
H1_2 H 0.058816 0.886927 0.713068 0.114 Uiso 1 1 calc R U . . .
C2_2 C 0.0585(3) 0.8259(3) 0.6459(2) 0.0844(15) Uani 1 1 d . . . . .
H2_2 H 0.012563 0.848222 0.621048 0.101 Uiso 1 1 calc R U . . .
C3_2 C 0.0984(3) 0.7700(2) 0.6261(2) 0.0766(14) Uani 1 1 d . . . . .
H3_2 H 0.080685 0.756471 0.587322 0.092 Uiso 1 1 calc R U . . .
C4_2 C 0.1637(2) 0.73356(19) 0.66178(15) 0.0478(9) Uani 1 1 d . . . . .
C5_2 C 0.1893(4) 0.7570(3) 0.7172(2) 0.100(2) Uani 1 1 d . . . . .
H5_2 H 0.234039 0.734580 0.742913 0.120 Uiso 1 1 calc R U . . .
C6_2 C 0.1491(5) 0.8146(4) 0.7360(3) 0.136(3) Uani 1 1 d . . . . .
H6_2 H 0.167432 0.829840 0.774222 0.163 Uiso 1 1 calc R U . . .
C7_2 C -0.0196(3) 0.5098(2) 0.5963(2) 0.0775(13) Uani 1 1 d . . . . .
H7_2 H -0.068249 0.479966 0.586208 0.093 Uiso 1 1 calc R U . . .
C8_2 C -0.0355(3) 0.5636(2) 0.6271(2) 0.0743(13) Uani 1 1 d . . . . .
H8_2 H -0.094516 0.570006 0.639469 0.089 Uiso 1 1 calc R U . . .
C9_2 C 0.0348(3) 0.6099(2) 0.6407(2) 0.0646(11) Uani 1 1 d . . . . .
H9_2 H 0.021783 0.648023 0.660569 0.078 Uiso 1 1 calc R U . . .
C10_2 C 0.1239(2) 0.59988(18) 0.62505(15) 0.0450(8) Uani 1 1 d . . . . .
C11_2 C 0.1400(3) 0.5435(2) 0.5948(3) 0.0860(16) Uani 1 1 d . . . . .
H11_2 H 0.199902 0.535326 0.584461 0.103 Uiso 1 1 calc R U . . .
C12_2 C 0.0676(4) 0.4983(3) 0.5794(3) 0.1023(19) Uani 1 1 d . . . . .
H12_2 H 0.078573 0.460790 0.557891 0.123 Uiso 1 1 calc R U . . .
C13_2 C 0.3020(9) 1.0081(4) 0.5566(4) 0.152(4) Uani 1 1 d . . . . .
H13_2 H 0.283228 1.047420 0.572332 0.182 Uiso 1 1 calc R U . . .
C14_2 C 0.2383(7) 0.9634(4) 0.5363(4) 0.157(4) Uani 1 1 d . . . . .
H14_2 H 0.174646 0.971856 0.538029 0.189 Uiso 1 1 calc R U . . .
C15_2 C 0.2648(5) 0.9033(3) 0.5123(3) 0.119(2) Uani 1 1 d . . . . .
H15_2 H 0.218961 0.872708 0.498314 0.142 Uiso 1 1 calc R U . . .
C16_2 C 0.3585(4) 0.8903(2) 0.50988(18) 0.0687(12) Uani 1 1 d . . . . .
C17_2 C 0.4241(5) 0.9357(3) 0.5313(2) 0.0969(17) Uani 1 1 d . . . . .
H17_2 H 0.488121 0.927146 0.531055 0.116 Uiso 1 1 calc R U . . .
C18_2 C 0.3946(7) 0.9957(3) 0.5538(3) 0.139(3) Uani 1 1 d . . . . .
H18_2 H 0.439507 1.027275 0.567042 0.166 Uiso 1 1 calc R U . . .
C19_2 C 0.3939(4) 0.8368(3) 0.2799(2) 0.0865(17) Uani 1 1 d . . . . .
H19_2 H 0.395962 0.840676 0.239433 0.104 Uiso 1 1 calc R U . . .
C20_2 C 0.3592(4) 0.8875(3) 0.3109(2) 0.0882(17) Uani 1 1 d . . . . .
H20_2 H 0.337074 0.925485 0.291133 0.106 Uiso 1 1 calc R U . . .
C21_2 C 0.3572(3) 0.8819(2) 0.3722(2) 0.0698(12) Uani 1 1 d . . . . .
H21_2 H 0.334336 0.916193 0.393395 0.084 Uiso 1 1 calc R U . . .
C22_2 C 0.3897(3) 0.82506(19) 0.40070(16) 0.0525(9) Uani 1 1 d . . . . .
C23_2 C 0.4238(3) 0.7750(2) 0.36805(18) 0.0630(11) Uani 1 1 d . . . . .
H23_2 H 0.446192 0.736570 0.386889 0.076 Uiso 1 1 calc R U . . .
C24_2 C 0.4247(4) 0.7815(3) 0.30837(19) 0.0781(14) Uani 1 1 d . . . . .
H24_2 H 0.446980 0.747183 0.287082 0.094 Uiso 1 1 calc R U . . .
C25_2 C 0.3053(2) 0.75431(18) 0.48955(15) 0.0465(8) Uani 1 1 d . . . . .
H25A_2 H 0.245043 0.771996 0.472082 0.056 Uiso 1 1 calc R U . . .
H25B_2 H 0.316914 0.714340 0.468483 0.056 Uiso 1 1 calc R U . . .
C26_2 C 0.2997(2) 0.73789(19) 0.55440(15) 0.0484(9) Uani 1 1 d . . . . .
H26A_2 H 0.276774 0.775829 0.574047 0.058 Uiso 1 1 calc R U . . .
H26B_2 H 0.362278 0.727359 0.573815 0.058 Uiso 1 1 calc R U . . .
C27_2 C 0.2336(2) 0.67978(18) 0.55990(15) 0.0464(8) Uani 1 1 d . . . . .
H27A_2 H 0.258738 0.641527 0.541871 0.056 Uiso 1 1 calc R U . . .
H27B_2 H 0.172410 0.689546 0.538105 0.056 Uiso 1 1 calc R U . . .
N1_3 N 0.6328(5) 0.8313(4) 0.4329(3) 0.147(3) Uani 1 1 d . U . . .
C1_3 C 0.6712(6) 0.7928(5) 0.4088(3) 0.125(3) Uani 1 1 d . U . . .
C2_3 C 0.7240(6) 0.7456(4) 0.3804(3) 0.156(3) Uani 1 1 d . U . . .
H2A_3 H 0.681508 0.718621 0.354789 0.235 Uiso 1 1 calc R U . . .
H2B_3 H 0.759378 0.718572 0.409827 0.235 Uiso 1 1 calc R U . . .
H2C_3 H 0.766530 0.767746 0.357634 0.235 Uiso 1 1 calc R U . . .
O1_4 O 0.2613(5) 0.6125(4) 0.8001(3) 0.185(3) Uani 1 1 d . . . . .
N1_4 N 0.1707(6) 0.5251(5) 0.7853(3) 0.148(2) Uani 1 1 d D . . . .
C1_4 C 0.1802(15) 0.5935(12) 0.7956(8) 0.141(4) Uani 0.478(9) 1 d . U P A 1
H1_4 H 0.129137 0.621188 0.798586 0.169 Uiso 0.478(9) 1 calc R U P A 1
C2_4 C 0.2295(16) 0.4795(11) 0.7622(11) 0.184(6) Uani 0.478(9) 1 d D U P A 1
H2A_4 H 0.193614 0.454846 0.731283 0.276 Uiso 0.478(9) 1 calc R U P A 1
H2B_4 H 0.255499 0.450201 0.793057 0.276 Uiso 0.478(9) 1 calc R U P A 1
H2C_4 H 0.279901 0.502144 0.746503 0.276 Uiso 0.478(9) 1 calc R U P A 1
C3_4 C 0.0706(13) 0.4966(12) 0.7761(10) 0.167(6) Uani 0.478(9) 1 d . U P A 1
H3A_4 H 0.066314 0.460801 0.803021 0.251 Uiso 0.478(9) 1 calc R U P A 1
H3B_4 H 0.056759 0.481059 0.736136 0.251 Uiso 0.478(9) 1 calc R U P A 1
H3C_4 H 0.026025 0.530029 0.783269 0.251 Uiso 0.478(9) 1 calc R U P A 1
C1'_4 C 0.2611(13) 0.5491(12) 0.7925(8) 0.145(4) Uani 0.522(9) 1 d . U P A 2
H1'_4 H 0.315088 0.523621 0.792077 0.174 Uiso 0.522(9) 1 calc R U P A 2
C2'_4 C 0.1792(18) 0.4507(12) 0.7849(12) 0.209(7) Uani 0.522(9) 1 d . U P A 2
H2'A_4 H 0.174454 0.435382 0.744715 0.313 Uiso 0.522(9) 1 calc R U P A 2
H2'B_4 H 0.129372 0.431706 0.803973 0.313 Uiso 0.522(9) 1 calc R U P A 2
H2'C_4 H 0.239193 0.437905 0.805583 0.313 Uiso 0.522(9) 1 calc R U P A 2
C3'_4 C 0.0867(12) 0.5588(11) 0.7934(8) 0.155(6) Uani 0.522(9) 1 d . U P A 2
H3'A_4 H 0.102210 0.599888 0.812856 0.233 Uiso 0.522(9) 1 calc R U P A 2
H3'B_4 H 0.050238 0.532617 0.817338 0.233 Uiso 0.522(9) 1 calc R U P A 2
H3'C_4 H 0.050568 0.566699 0.755653 0.233 Uiso 0.522(9) 1 calc R U P A 2
Mo1_5 Mo 0.55052(2) 0.54463(2) 0.35222(2) 0.03683(7) Uani 1 1 d . . . . .
Mo2_5 Mo 0.35238(2) 0.54318(2) 0.41006(2) 0.03276(7) Uani 1 1 d . . . . .
Mo3_5 Mo 0.47050(2) 0.57112(2) 0.53843(2) 0.02853(6) Uani 1 1 d . . . . .
Mo4_5 Mo 0.66598(2) 0.57271(2) 0.48274(2) 0.03562(7) Uani 1 1 d . . . . .
O1_5 O 0.64821(18) 0.65518(12) 0.47668(10) 0.0497(6) Uani 1 1 d . . . . .
O2_5 O 0.78091(16) 0.56419(13) 0.51001(11) 0.0516(6) Uani 1 1 d . . . . .
O3_5 O 0.66777(15) 0.54617(12) 0.40339(9) 0.0424(5) Uani 1 1 d . . . . .
O4_5 O 0.53688(18) 0.62625(12) 0.34014(11) 0.0536(6) Uani 1 1 d . . . . .
O5_5 O 0.58399(18) 0.51339(14) 0.28880(10) 0.0548(6) Uani 1 1 d . . . . .
O6_5 O 0.41986(15) 0.52037(11) 0.34627(8) 0.0359(5) Uani 1 1 d . . . . .
O7_5 O 0.34702(17) 0.62599(11) 0.40304(10) 0.0478(6) Uani 1 1 d . . . . .
O8_5 O 0.24285(16) 0.51652(13) 0.38394(10) 0.0526(6) Uani 1 1 d . . . . .
O9_5 O 0.35091(13) 0.54094(10) 0.49769(8) 0.0325(4) Uani 1 1 d . . . . .
O10_5 O 0.44185(15) 0.56264(11) 0.61049(9) 0.0376(5) Uani 1 1 d . . . . .
O11_5 O 0.46513(16) 0.65313(11) 0.52521(10) 0.0435(5) Uani 1 1 d . . . . .
O12_5 O 0.60670(14) 0.56152(9) 0.55742(8) 0.0304(4) Uani 1 1 d . . . . .
O13_5 O 0.51165(13) 0.54238(9) 0.45372(8) 0.0290(4) Uani 1 1 d . . . . .

loop_
_atom_site_aniso_label
_atom_site_aniso_U_11
_atom_site_aniso_U_22
_atom_site_aniso_U_33
_atom_site_aniso_U_23
_atom_site_aniso_U_13
_atom_site_aniso_U_12
Ag1 0.04902(17) 0.0708(2) 0.04367(15) 0.00196(13) -0.00921(12) -0.00390(14)
Ag2 0.03572(14) 0.06051(19) 0.05393(16) -0.00471(13) -0.00604(12) -0.00115(13)
P1_1 0.0351(4) 0.0370(5) 0.0351(4) -0.0027(3) -0.0012(3) -0.0016(3)
P2_1 0.0453(5) 0.0407(5) 0.0327(4) -0.0020(3) -0.0038(3) -0.0107(4)
C1_1 0.084(4) 0.126(5) 0.069(3) -0.015(3) 0.028(3) -0.040(4)
C2_1 0.120(5) 0.095(4) 0.071(3) 0.003(3) 0.039(3) -0.044(4)
C3_1 0.092(3) 0.062(3) 0.062(2) 0.000(2) 0.022(2) -0.023(2)
C4_1 0.048(2) 0.052(2) 0.0373(17) -0.0025(15) -0.0017(15) -0.0154(17)
C5_1 0.045(2) 0.067(3) 0.063(2) -0.005(2) -0.0012(18) -0.0151(19)
C6_1 0.054(3) 0.101(4) 0.079(3) -0.023(3) 0.010(2) -0.010(3)
C7_1 0.109(4) 0.083(4) 0.054(3) -0.027(2) -0.001(3) -0.013(3)
C8_1 0.100(4) 0.083(4) 0.094(4) -0.042(3) 0.000(3) 0.014(3)
C9_1 0.071(3) 0.074(3) 0.072(3) -0.027(2) -0.014(2) 0.007(2)
C10_1 0.057(2) 0.041(2) 0.0407(18) -0.0023(15) -0.0013(16) -0.0137(17)
C11_1 0.075(3) 0.053(2) 0.054(2) -0.0088(18) -0.019(2) -0.005(2)
C12_1 0.108(4) 0.072(3) 0.051(2) -0.012(2) -0.026(2) -0.020(3)
C13_1 0.158(6) 0.055(3) 0.106(4) -0.033(3) -0.007(4) -0.015(4)
C14_1 0.128(6) 0.073(4) 0.179(7) -0.057(4) -0.003(5) 0.034(4)
C15_1 0.070(3) 0.063(3) 0.118(4) -0.035(3) -0.009(3) 0.017(2)
C16_1 0.051(2) 0.0368(19) 0.0392(17) -0.0010(14) 0.0017(15) -0.0011(16)
C17_1 0.064(3) 0.062(3) 0.063(2) -0.016(2) -0.012(2) -0.008(2)
C18_1 0.100(4) 0.073(3) 0.063(3) -0.016(2) -0.017(3) -0.030(3)
C19_1 0.162(5) 0.055(3) 0.054(3) 0.018(2) 0.026(3) 0.023(3)
C20_1 0.226(8) 0.111(5) 0.090(4) 0.049(4) 0.097(5) 0.077(5)
C21_1 0.170(6) 0.095(4) 0.087(4) 0.040(3) 0.079(4) 0.072(4)
C22_1 0.0460(19) 0.0350(18) 0.0378(16) -0.0025(13) 0.0019(14) -0.0029(15)
C23_1 0.093(3) 0.072(3) 0.069(3) 0.022(2) 0.035(3) 0.033(3)
C24_1 0.124(5) 0.070(3) 0.094(4) 0.037(3) 0.036(3) 0.045(3)
C25_1 0.0385(17) 0.0402(19) 0.0348(15) -0.0028(13) 0.0008(13) -0.0046(14)
C26_1 0.0447(19) 0.045(2) 0.0378(16) 0.0038(14) 0.0018(14) -0.0032(15)
C27_1 0.0463(19) 0.042(2) 0.0352(16) -0.0036(14) -0.0009(14) -0.0068(15)
P3_2 0.0551(6) 0.0402(5) 0.0463(5) 0.0032(4) -0.0066(4) 0.0012(4)
P4_2 0.0293(4) 0.0523(6) 0.0437(5) -0.0092(4) 0.0021(3) 0.0029(4)
C1_2 0.116(5) 0.081(4) 0.091(4) -0.027(3) 0.022(3) 0.035(3)
C2_2 0.072(3) 0.083(4) 0.096(4) -0.018(3) 0.003(3) 0.029(3)
C3_2 0.069(3) 0.080(3) 0.076(3) -0.028(3) -0.011(2) 0.026(3)
C4_2 0.0362(18) 0.058(2) 0.0502(19) -0.0138(17) 0.0071(15) -0.0018(16)
C5_2 0.123(5) 0.117(5) 0.055(3) -0.026(3) -0.007(3) 0.055(4)
C6_2 0.184(7) 0.141(6) 0.075(4) -0.054(4) -0.011(4) 0.084(5)
C7_2 0.057(3) 0.068(3) 0.105(4) 0.005(3) 0.002(3) -0.020(2)
C8_2 0.043(2) 0.065(3) 0.116(4) 0.009(3) 0.019(2) -0.004(2)
C9_2 0.042(2) 0.063(3) 0.092(3) -0.011(2) 0.018(2) -0.0007(19)
C10_2 0.0287(16) 0.051(2) 0.054(2) -0.0014(16) -0.0017(15) 0.0017(15)
C11_2 0.050(3) 0.069(3) 0.145(5) -0.029(3) 0.037(3) -0.013(2)
C12_2 0.084(4) 0.071(4) 0.156(5) -0.041(4) 0.033(4) -0.023(3)
C13_2 0.248(12) 0.083(5) 0.122(6) -0.032(4) 0.014(7) 0.050(7)
C14_2 0.159(8) 0.108(6) 0.197(9) -0.045(6) -0.006(6) 0.066(6)
C15_2 0.108(5) 0.086(4) 0.155(6) -0.031(4) -0.012(4) 0.043(4)
C16_2 0.098(4) 0.046(2) 0.058(2) -0.0047(19) -0.009(2) 0.009(2)
C17_2 0.135(5) 0.062(3) 0.092(4) -0.017(3) 0.009(4) -0.011(3)
C18_2 0.226(10) 0.071(5) 0.118(5) -0.030(4) 0.016(6) -0.024(6)
C19_2 0.086(4) 0.118(5) 0.052(3) 0.017(3) -0.009(2) -0.038(3)
C20_2 0.082(3) 0.094(4) 0.080(3) 0.049(3) -0.028(3) -0.021(3)
C21_2 0.074(3) 0.059(3) 0.070(3) 0.020(2) -0.014(2) -0.005(2)
C22_2 0.051(2) 0.053(2) 0.0484(19) 0.0101(17) -0.0122(17) -0.0117(18)
C23_2 0.075(3) 0.056(3) 0.056(2) 0.0028(19) 0.000(2) -0.011(2)
C24_2 0.090(4) 0.089(4) 0.055(2) -0.005(2) 0.006(2) -0.022(3)
C25_2 0.0441(19) 0.047(2) 0.0465(19) -0.0042(15) -0.0021(15) 0.0061(16)
C26_2 0.0413(19) 0.059(2) 0.0456(19) -0.0087(17) 0.0072(15) 0.0001(17)
C27_2 0.0360(18) 0.054(2) 0.0487(19) -0.0131(16) 0.0049(15) 0.0002(16)
N1_3 0.128(5) 0.209(8) 0.102(5) 0.034(5) 0.014(4) -0.027(5)
C1_3 0.126(7) 0.189(9) 0.058(4) 0.017(4) 0.002(4) -0.050(5)
C2_3 0.214(9) 0.183(8) 0.078(4) -0.016(4) 0.041(5) -0.069(6)
O1_4 0.132(5) 0.197(7) 0.242(7) 0.058(6) 0.079(5) 0.008(5)
N1_4 0.158(7) 0.169(7) 0.126(5) 0.005(5) 0.050(5) 0.013(6)
C1_4 0.122(9) 0.176(11) 0.132(9) 0.017(9) 0.043(8) 0.041(9)
C2_4 0.154(13) 0.189(14) 0.227(14) 0.001(12) 0.090(11) 0.033(12)
C3_4 0.127(10) 0.188(15) 0.190(13) 0.007(13) 0.031(11) 0.011(11)
C1'_4 0.119(8) 0.183(11) 0.145(9) 0.009(9) 0.062(8) 0.032(9)
C2'_4 0.184(14) 0.211(14) 0.240(15) -0.044(13) 0.057(12) 0.038(12)
C3'_4 0.108(9) 0.212(14) 0.148(11) 0.016(11) 0.024(9) 0.038(10)
Mo1_5 0.04219(16) 0.03909(16) 0.02927(13) 0.00214(11) 0.00468(11) -0.00301(12)
Mo2_5 0.03104(14) 0.03456(15) 0.03068(13) 0.00368(10) -0.00400(10) 0.00385(11)
Mo3_5 0.03106(13) 0.02462(13) 0.02870(12) -0.00181(10) -0.00109(10) 0.00223(10)
Mo4_5 0.03488(15) 0.03744(16) 0.03400(14) 0.00006(11) 0.00213(11) -0.00915(12)
O1_5 0.0607(16) 0.0376(14) 0.0501(13) 0.0025(11) 0.0042(12) -0.0131(12)
O2_5 0.0370(13) 0.0649(17) 0.0510(14) 0.0020(12) -0.0026(11) -0.0109(12)
O3_5 0.0356(12) 0.0564(15) 0.0362(11) -0.0023(10) 0.0085(9) -0.0042(11)
O4_5 0.0622(16) 0.0444(15) 0.0539(14) 0.0102(11) 0.0062(12) -0.0065(12)
O5_5 0.0621(16) 0.0673(18) 0.0366(12) -0.0042(12) 0.0129(11) -0.0045(13)
O6_5 0.0404(12) 0.0385(12) 0.0274(10) 0.0000(9) -0.0013(9) -0.0003(10)
O7_5 0.0575(15) 0.0385(14) 0.0452(13) 0.0053(10) -0.0022(11) 0.0109(11)
O8_5 0.0369(13) 0.0703(18) 0.0469(13) 0.0081(12) -0.0095(10) -0.0063(12)
O9_5 0.0273(10) 0.0365(12) 0.0328(10) -0.0002(9) 0.0000(8) 0.0032(9)
O10_5 0.0421(12) 0.0389(13) 0.0315(10) -0.0056(9) 0.0037(9) 0.0046(10)
O11_5 0.0487(13) 0.0290(12) 0.0504(13) -0.0012(10) -0.0034(11) 0.0049(10)
O12_5 0.0324(11) 0.0267(11) 0.0301(10) -0.0006(8) -0.0037(8) -0.0027(8)
O13_5 0.0302(10) 0.0265(11) 0.0291(10) 0.0020(8) -0.0011(8) -0.0010(8)

loop_
_atom_type_symbol
_atom_type_description
_atom_type_scat_dispersion_real
_atom_type_scat_dispersion_imag
_atom_type_scat_source
C C 0.0033 0.0016 'International Tables Vol C Tables 4.2.6.8 and 6.1.1.4'
H H 0.0000 0.0000 'International Tables Vol C Tables 4.2.6.8 and 6.1.1.4'
Ag Ag -0.8971 1.1015 'International Tables Vol C Tables 4.2.6.8 and 6.1.1.4'
Mo Mo -1.6832 0.6857 'International Tables Vol C Tables 4.2.6.8 and 6.1.1.4'
N N 0.0061 0.0033 'International Tables Vol C Tables 4.2.6.8 and 6.1.1.4'
O O 0.0106 0.0060 'International Tables Vol C Tables 4.2.6.8 and 6.1.1.4'
P P 0.1023 0.0942 'International Tables Vol C Tables 4.2.6.8 and 6.1.1.4'

loop_
_geom_angle_atom_site_label_1
_geom_angle_atom_site_label_2
_geom_angle_atom_site_label_3
_geom_angle
_geom_angle_site_symmetry_1
_geom_angle_site_symmetry_3
_geom_angle_publ_flag
P2_1 Ag1 P3_2 159.58(3) . . ?
P4_2 Ag2 P1_1 159.94(3) . . ?
C16_1 P1_1 Ag2 115.72(12) . . ?
C16_1 P1_1 C25_1 103.26(15) . . ?
C22_1 P1_1 Ag2 116.58(11) . . ?
C22_1 P1_1 C16_1 102.69(15) . . ?
C22_1 P1_1 C25_1 105.23(15) . . ?
C25_1 P1_1 Ag2 111.90(10) . . ?
C4_1 P2_1 Ag1 113.37(11) . . ?
C4_1 P2_1 C10_1 105.67(16) . . ?
C4_1 P2_1 C27_1 107.07(16) . . ?
C10_1 P2_1 Ag1 115.36(13) . . ?
C10_1 P2_1 C27_1 101.68(15) . . ?
C27_1 P2_1 Ag1 112.67(11) . . ?
C2_1 C1_1 H1_1 119.8 . . ?
C6_1 C1_1 H1_1 119.8 . . ?
C6_1 C1_1 C2_1 120.4(5) . . ?
C1_1 C2_1 H2_1 120.0 . . ?
C1_1 C2_1 C3_1 120.0(5) . . ?
C3_1 C2_1 H2_1 120.0 . . ?
C2_1 C3_1 H3_1 120.1 . . ?
C2_1 C3_1 C4_1 119.9(5) . . ?
C4_1 C3_1 H3_1 120.1 . . ?
C3_1 C4_1 P2_1 117.9(3) . . ?
C5_1 C4_1 P2_1 122.4(3) . . ?
C5_1 C4_1 C3_1 119.3(4) . . ?
C4_1 C5_1 H5_1 119.8 . . ?
C4_1 C5_1 C6_1 120.5(4) . . ?
C6_1 C5_1 H5_1 119.8 . . ?
C1_1 C6_1 C5_1 119.9(5) . . ?
C1_1 C6_1 H6_1 120.1 . . ?
C5_1 C6_1 H6_1 120.1 . . ?
C8_1 C7_1 H7_1 119.9 . . ?
C12_1 C7_1 H7_1 119.9 . . ?
C12_1 C7_1 C8_1 120.2(4) . . ?
C7_1 C8_1 H8_1 119.8 . . ?
C7_1 C8_1 C9_1 120.4(5) . . ?
C9_1 C8_1 H8_1 119.8 . . ?
C8_1 C9_1 H9_1 119.9 . . ?
C10_1 C9_1 C8_1 120.1(4) . . ?
C10_1 C9_1 H9_1 119.9 . . ?
C9_1 C10_1 P2_1 119.8(3) . . ?
C9_1 C10_1 C11_1 118.3(4) . . ?
C11_1 C10_1 P2_1 121.6(3) . . ?
C10_1 C11_1 H11_1 119.7 . . ?
C10_1 C11_1 C12_1 120.6(4) . . ?
C12_1 C11_1 H11_1 119.7 . . ?
C7_1 C12_1 C11_1 120.3(4) . . ?
C7_1 C12_1 H12_1 119.8 . . ?
C11_1 C12_1 H12_1 119.8 . . ?
C14_1 C13_1 H13_1 119.6 . . ?
C14_1 C13_1 C18_1 120.7(5) . . ?
C18_1 C13_1 H13_1 119.6 . . ?
C13_1 C14_1 H14_1 120.0 . . ?
C13_1 C14_1 C15_1 120.0(5) . . ?
C15_1 C14_1 H14_1 120.0 . . ?
C14_1 C15_1 H15_1 119.6 . . ?
C16_1 C15_1 C14_1 120.8(5) . . ?
C16_1 C15_1 H15_1 119.6 . . ?
C15_1 C16_1 P1_1 120.9(3) . . ?
C15_1 C16_1 C17_1 118.0(4) . . ?
C17_1 C16_1 P1_1 121.1(3) . . ?
C16_1 C17_1 H17_1 119.6 . . ?
C18_1 C17_1 C16_1 120.8(4) . . ?
C18_1 C17_1 H17_1 119.6 . . ?
C13_1 C18_1 C17_1 119.7(5) . . ?
C13_1 C18_1 H18_1 120.2 . . ?
C17_1 C18_1 H18_1 120.2 . . ?
C20_1 C19_1 H19_1 120.5 . . ?
C20_1 C19_1 C24_1 119.0(4) . . ?
C24_1 C19_1 H19_1 120.5 . . ?
C19_1 C20_1 H20_1 119.4 . . ?
C19_1 C20_1 C21_1 121.1(5) . . ?
C21_1 C20_1 H20_1 119.4 . . ?
C20_1 C21_1 H21_1 119.8 . . ?
C22_1 C21_1 C20_1 120.5(5) . . ?
C22_1 C21_1 H21_1 119.8 . . ?
C21_1 C22_1 P1_1 118.7(3) . . ?
C23_1 C22_1 P1_1 123.8(3) . . ?
C23_1 C22_1 C21_1 117.3(4) . . ?
C22_1 C23_1 H23_1 119.5 . . ?
C22_1 C23_1 C24_1 121.0(4) . . ?
C24_1 C23_1 H23_1 119.5 . . ?
C19_1 C24_1 C23_1 120.8(5) . . ?
C19_1 C24_1 H24_1 119.6 . . ?
C23_1 C24_1 H24_1 119.6 . . ?
P1_1 C25_1 H25A_1 109.7 . . ?
P1_1 C25_1 H25B_1 109.7 . . ?
H25A_1 C25_1 H25B_1 108.2 . . ?
C26_1 C25_1 P1_1 110.0(2) . . ?
C26_1 C25_1 H25A_1 109.7 . . ?
C26_1 C25_1 H25B_1 109.7 . . ?
C25_1 C26_1 H26A_1 109.1 . . ?
C25_1 C26_1 H26B_1 109.1 . . ?
H26A_1 C26_1 H26B_1 107.8 . . ?
C27_1 C26_1 C25_1 112.6(3) . . ?
C27_1 C26_1 H26A_1 109.1 . . ?
C27_1 C26_1 H26B_1 109.1 . . ?
P2_1 C27_1 H27A_1 109.8 . . ?
P2_1 C27_1 H27B_1 109.8 . . ?
C26_1 C27_1 P2_1 109.2(2) . . ?
C26_1 C27_1 H27A_1 109.8 . . ?
C26_1 C27_1 H27B_1 109.8 . . ?
H27A_1 C27_1 H27B_1 108.3 . . ?
C16_2 P3_2 Ag1 116.58(16) . . ?
C16_2 P3_2 C22_2 105.60(19) . . ?
C16_2 P3_2 C25_2 105.3(2) . . ?
C22_2 P3_2 Ag1 112.40(13) . . ?
C25_2 P3_2 Ag1 111.97(12) . . ?
C25_2 P3_2 C22_2 103.89(16) . . ?
C4_2 P4_2 Ag2 114.17(12) . . ?
C4_2 P4_2 C10_2 105.31(16) . . ?
C4_2 P4_2 C27_2 103.57(17) . . ?
C10_2 P4_2 Ag2 117.76(12) . . ?
C10_2 P4_2 C27_2 100.90(16) . . ?
C27_2 P4_2 Ag2 113.39(11) . . ?
C2_2 C1_2 H1_2 120.6 . . ?
C2_2 C1_2 C6_2 118.7(5) . . ?
C6_2 C1_2 H1_2 120.6 . . ?
C1_2 C2_2 H2_2 119.6 . . ?
C1_2 C2_2 C3_2 120.8(5) . . ?
C3_2 C2_2 H2_2 119.6 . . ?
C2_2 C3_2 H3_2 119.0 . . ?
C2_2 C3_2 C4_2 122.1(4) . . ?
C4_2 C3_2 H3_2 119.0 . . ?
C3_2 C4_2 P4_2 122.8(3) . . ?
C5_2 C4_2 P4_2 120.8(3) . . ?
C5_2 C4_2 C3_2 116.3(4) . . ?
C4_2 C5_2 H5_2 119.7 . . ?
C4_2 C5_2 C6_2 120.5(5) . . ?
C6_2 C5_2 H5_2 119.7 . . ?
C1_2 C6_2 C5_2 121.4(5) . . ?
C1_2 C6_2 H6_2 119.3 . . ?
C5_2 C6_2 H6_2 119.3 . . ?
C8_2 C7_2 H7_2 119.7 . . ?
C8_2 C7_2 C12_2 120.6(4) . . ?
C12_2 C7_2 H7_2 119.7 . . ?
C7_2 C8_2 H8_2 119.6 . . ?
C7_2 C8_2 C9_2 120.7(4) . . ?
C9_2 C8_2 H8_2 119.6 . . ?
C8_2 C9_2 H9_2 119.7 . . ?
C10_2 C9_2 C8_2 120.5(4) . . ?
C10_2 C9_2 H9_2 119.7 . . ?
C9_2 C10_2 P4_2 123.6(3) . . ?
C11_2 C10_2 P4_2 118.1(3) . . ?
C11_2 C10_2 C9_2 118.0(4) . . ?
C10_2 C11_2 H11_2 119.5 . . ?
C10_2 C11_2 C12_2 121.0(4) . . ?
C12_2 C11_2 H11_2 119.5 . . ?
C7_2 C12_2 C11_2 119.0(5) . . ?
C7_2 C12_2 H12_2 120.5 . . ?
C11_2 C12_2 H12_2 120.5 . . ?
C14_2 C13_2 H13_2 120.5 . . ?
C14_2 C13_2 C18_2 119.0(8) . . ?
C18_2 C13_2 H13_2 120.5 . . ?
C13_2 C14_2 H14_2 119.1 . . ?
C13_2 C14_2 C15_2 121.7(8) . . ?
C15_2 C14_2 H14_2 119.1 . . ?
C14_2 C15_2 H15_2 120.3 . . ?
C16_2 C15_2 C14_2 119.5(7) . . ?
C16_2 C15_2 H15_2 120.3 . . ?
C15_2 C16_2 P3_2 122.0(4) . . ?
C17_2 C16_2 P3_2 119.0(4) . . ?
C17_2 C16_2 C15_2 119.0(5) . . ?
C16_2 C17_2 H17_2 120.1 . . ?
C16_2 C17_2 C18_2 119.7(7) . . ?
C18_2 C17_2 H17_2 120.1 . . ?
C13_2 C18_2 C17_2 121.0(8) . . ?
C13_2 C18_2 H18_2 119.5 . . ?
C17_2 C18_2 H18_2 119.5 . . ?
C20_2 C19_2 H19_2 120.1 . . ?
C24_2 C19_2 H19_2 120.1 . . ?
C24_2 C19_2 C20_2 119.9(5) . . ?
C19_2 C20_2 H20_2 120.0 . . ?
C19_2 C20_2 C21_2 120.1(5) . . ?
C21_2 C20_2 H20_2 120.0 . . ?
C20_2 C21_2 H21_2 120.4 . . ?
C22_2 C21_2 C20_2 119.2(5) . . ?
C22_2 C21_2 H21_2 120.4 . . ?
C21_2 C22_2 P3_2 123.7(3) . . ?
C21_2 C22_2 C23_2 119.1(4) . . ?
C23_2 C22_2 P3_2 117.1(3) . . ?
C22_2 C23_2 H23_2 119.7 . . ?
C24_2 C23_2 C22_2 120.6(4) . . ?
C24_2 C23_2 H23_2 119.7 . . ?
C19_2 C24_2 C23_2 121.2(5) . . ?
C19_2 C24_2 H24_2 119.4 . . ?
C23_2 C24_2 H24_2 119.4 . . ?
P3_2 C25_2 H25A_2 109.1 . . ?
P3_2 C25_2 H25B_2 109.1 . . ?
H25A_2 C25_2 H25B_2 107.9 . . ?
C26_2 C25_2 P3_2 112.4(2) . . ?
C26_2 C25_2 H25A_2 109.1 . . ?
C26_2 C25_2 H25B_2 109.1 . . ?
C25_2 C26_2 H26A_2 109.5 . . ?
C25_2 C26_2 H26B_2 109.5 . . ?
C25_2 C26_2 C27_2 110.9(3) . . ?
H26A_2 C26_2 H26B_2 108.0 . . ?
C27_2 C26_2 H26A_2 109.5 . . ?
C27_2 C26_2 H26B_2 109.5 . . ?
P4_2 C27_2 H27A_2 108.9 . . ?
P4_2 C27_2 H27B_2 108.9 . . ?
C26_2 C27_2 P4_2 113.3(2) . . ?
C26_2 C27_2 H27A_2 108.9 . . ?
C26_2 C27_2 H27B_2 108.9 . . ?
H27A_2 C27_2 H27B_2 107.7 . . ?
N1_3 C1_3 C2_3 176.9(10) . . ?
C1_3 C2_3 H2A_3 109.5 . . ?
C1_3 C2_3 H2B_3 109.5 . . ?
C1_3 C2_3 H2C_3 109.5 . . ?
H2A_3 C2_3 H2B_3 109.5 . . ?
H2A_3 C2_3 H2C_3 109.5 . . ?
H2B_3 C2_3 H2C_3 109.5 . . ?
C1_4 N1_4 C3_4 117.7(14) . . ?
C2_4 N1_4 C1_4 131.8(15) . . ?
C2_4 N1_4 C3_4 106.8(15) . . ?
C1'_4 N1_4 C2'_4 106.4(15) . . ?
C1'_4 N1_4 C3'_4 127.8(15) . . ?
C3'_4 N1_4 C2'_4 123.7(14) . . ?
O1_4 C1_4 N1_4 113.4(15) . . ?
O1_4 C1_4 H1_4 123.3 . . ?
N1_4 C1_4 H1_4 123.3 . . ?
N1_4 C2_4 H2A_4 109.5 . . ?
N1_4 C2_4 H2B_4 109.5 . . ?
N1_4 C2_4 H2C_4 109.5 . . ?
H2A_4 C2_4 H2B_4 109.5 . . ?
H2A_4 C2_4 H2C_4 109.5 . . ?
H2B_4 C2_4 H2C_4 109.5 . . ?
N1_4 C3_4 H3A_4 109.5 . . ?
N1_4 C3_4 H3B_4 109.5 . . ?
N1_4 C3_4 H3C_4 109.5 . . ?
H3A_4 C3_4 H3B_4 109.5 . . ?
H3A_4 C3_4 H3C_4 109.5 . . ?
H3B_4 C3_4 H3C_4 109.5 . . ?
O1_4 C1'_4 N1_4 110.9(14) . . ?
O1_4 C1'_4 H1'_4 124.6 . . ?
N1_4 C1'_4 H1'_4 124.6 . . ?
N1_4 C2'_4 H2'A_4 109.5 . . ?
N1_4 C2'_4 H2'B_4 109.5 . . ?
N1_4 C2'_4 H2'C_4 109.5 . . ?
H2'A_4 C2'_4 H2'B_4 109.5 . . ?
H2'A_4 C2'_4 H2'C_4 109.5 . . ?
H2'B_4 C2'_4 H2'C_4 109.5 . . ?
N1_4 C3'_4 H3'A_4 109.5 . . ?
N1_4 C3'_4 H3'B_4 109.5 . . ?
N1_4 C3'_4 H3'C_4 109.5 . . ?
H3'A_4 C3'_4 H3'B_4 109.5 . . ?
H3'A_4 C3'_4 H3'C_4 109.5 . . ?
H3'B_4 C3'_4 H3'C_4 109.5 . . ?
O3_5 Mo1_5 O6_5 144.57(8) . . ?
O3_5 Mo1_5 O10_5 78.30(9) . 3_666 ?
O3_5 Mo1_5 O13_5 73.08(7) . . ?
O4_5 Mo1_5 O3_5 99.01(11) . . ?
O4_5 Mo1_5 O5_5 105.57(12) . . ?
O4_5 Mo1_5 O6_5 98.67(11) . . ?
O4_5 Mo1_5 O10_5 167.09(10) . 3_666 ?
O4_5 Mo1_5 O13_5 97.87(9) . . ?
O5_5 Mo1_5 O3_5 101.91(11) . . ?
O5_5 Mo1_5 O6_5 102.55(11) . . ?
O5_5 Mo1_5 O10_5 87.34(10) . 3_666 ?
O5_5 Mo1_5 O13_5 156.54(10) . . ?
O6_5 Mo1_5 O10_5 77.63(8) . 3_666 ?
O6_5 Mo1_5 O13_5 74.25(7) . . ?
O10_5 Mo1_5 O13_5 69.23(7) 3_666 . ?
O6_5 Mo2_5 O9_5 145.92(8) . . ?
O6_5 Mo2_5 O12_5 83.53(8) . 3_666 ?
O6_5 Mo2_5 O13_5 76.56(8) . . ?
O7_5 Mo2_5 O6_5 101.11(10) . . ?
O7_5 Mo2_5 O9_5 96.36(10) . . ?
O7_5 Mo2_5 O12_5 162.96(9) . 3_666 ?
O7_5 Mo2_5 O13_5 94.36(10) . . ?
O8_5 Mo2_5 O6_5 100.77(11) . . ?
O8_5 Mo2_5 O7_5 104.93(12) . . ?
O8_5 Mo2_5 O9_5 102.67(10) . . ?
O8_5 Mo2_5 O12_5 90.09(10) . 3_666 ?
O8_5 Mo2_5 O13_5 160.64(10) . . ?
O9_5 Mo2_5 O12_5 72.09(7) . 3_666 ?
O9_5 Mo2_5 O13_5 73.10(7) . . ?
O12_5 Mo2_5 O13_5 70.58(7) 3_666 . ?
O9_5 Mo3_5 Mo4_5 124.85(6) . . ?
O9_5 Mo3_5 O12_5 150.36(8) . . ?
O9_5 Mo3_5 O13_5 78.94(8) . . ?
O9_5 Mo3_5 O13_5 78.65(8) . 3_666 ?
O10_5 Mo3_5 Mo4_5 133.58(7) . . ?
O10_5 Mo3_5 O9_5 97.07(9) . . ?
O10_5 Mo3_5 O12_5 97.20(9) . . ?
O10_5 Mo3_5 O13_5 82.31(8) . 3_666 ?
O10_5 Mo3_5 O13_5 158.48(9) . . ?
O11_5 Mo3_5 Mo4_5 86.68(8) . . ?
O11_5 Mo3_5 O9_5 102.11(10) . . ?
O11_5 Mo3_5 O10_5 104.65(10) . . ?
O11_5 Mo3_5 O12_5 99.20(10) . . ?
O11_5 Mo3_5 O13_5 96.85(9) . . ?
O11_5 Mo3_5 O13_5 172.76(9) . 3_666 ?
O12_5 Mo3_5 Mo4_5 36.42(5) . . ?
O12_5 Mo3_5 O13_5 77.70(7) . 3_666 ?
O12_5 Mo3_5 O13_5 78.27(7) . . ?
O13_5 Mo3_5 Mo4_5 45.91(5) . . ?
O13_5 Mo3_5 Mo4_5 87.03(5) 3_666 . ?
O13_5 Mo3_5 O13_5 76.17(7) . 3_666 ?
O1_5 Mo4_5 Mo3_5 85.06(8) . . ?
O1_5 Mo4_5 O3_5 102.98(11) . . ?
O1_5 Mo4_5 O9_5 163.65(9) . 3_666 ?
O1_5 Mo4_5 O12_5 96.12(10) . . ?
O1_5 Mo4_5 O13_5 96.55(10) . . ?
O2_5 Mo4_5 Mo3_5 134.95(8) . . ?
O2_5 Mo4_5 O1_5 105.04(12) . . ?
O2_5 Mo4_5 O3_5 101.18(11) . . ?
O2_5 Mo4_5 O9_5 86.98(10) . 3_666 ?
O2_5 Mo4_5 O12_5 99.75(10) . . ?
O2_5 Mo4_5 O13_5 158.10(10) . . ?
O3_5 Mo4_5 Mo3_5 119.47(7) . . ?
O3_5 Mo4_5 O9_5 85.08(9) . 3_666 ?
O3_5 Mo4_5 O12_5 146.75(9) . . ?
O3_5 Mo4_5 O13_5 77.02(8) . . ?
O9_5 Mo4_5 Mo3_5 78.59(5) 3_666 . ?
O12_5 Mo4_5 Mo3_5 35.21(6) . . ?
O12_5 Mo4_5 O9_5 70.53(7) . 3_666 ?
O12_5 Mo4_5 O13_5 73.94(7) . . ?
O13_5 Mo4_5 Mo3_5 42.50(5) . . ?
O13_5 Mo4_5 O9_5 71.13(7) . 3_666 ?
Mo4_5 O3_5 Mo1_5 118.12(11) . . ?
Mo2_5 O6_5 Mo1_5 117.68(10) . . ?
Mo2_5 O9_5 Mo4_5 102.91(8) . 3_666 ?
Mo3_5 O9_5 Mo2_5 110.63(9) . . ?
Mo3_5 O9_5 Mo4_5 108.86(9) . 3_666 ?
Mo3_5 O10_5 Mo1_5 115.26(10) . 3_666 ?
Mo3_5 O12_5 Mo2_5 111.67(9) . 3_666 ?
Mo3_5 O12_5 Mo4_5 108.37(9) . . ?
Mo4_5 O12_5 Mo2_5 105.11(8) . 3_666 ?
Mo2_5 O13_5 Mo1_5 85.51(6) . . ?
Mo3_5 O13_5 Mo1_5 162.95(10) . . ?
Mo3_5 O13_5 Mo1_5 93.18(7) 3_666 . ?
Mo3_5 O13_5 Mo2_5 97.42(7) 3_666 . ?
Mo3_5 O13_5 Mo2_5 91.13(7) . . ?
Mo3_5 O13_5 Mo3_5 103.83(7) . 3_666 ?
Mo3_5 O13_5 Mo4_5 91.59(7) . . ?
Mo4_5 O13_5 Mo1_5 86.83(6) . . ?
Mo4_5 O13_5 Mo2_5 162.41(9) . . ?
Mo4_5 O13_5 Mo3_5 98.79(7) . 3_666 ?

loop_
_geom_bond_atom_site_label_1
_geom_bond_atom_site_label_2
_geom_bond_distance
_geom_bond_site_symmetry_2
_geom_bond_publ_flag
Ag1 P2_1 2.4097(9) . ?
Ag1 P3_2 2.4167(10) . ?
Ag2 P1_1 2.4217(9) . ?
Ag2 P4_2 2.4209(9) . ?
P1_1 C16_1 1.823(3) . ?
P1_1 C22_1 1.820(3) . ?
P1_1 C25_1 1.833(3) . ?
P2_1 C4_1 1.821(4) . ?
P2_1 C10_1 1.824(3) . ?
P2_1 C27_1 1.827(3) . ?
C1_1 H1_1 0.9300 . ?
C1_1 C2_1 1.375(8) . ?
C1_1 C6_1 1.365(7) . ?
C2_1 H2_1 0.9300 . ?
C2_1 C3_1 1.389(6) . ?
C3_1 H3_1 0.9300 . ?
C3_1 C4_1 1.397(5) . ?
C4_1 C5_1 1.368(5) . ?
C5_1 H5_1 0.9300 . ?
C5_1 C6_1 1.399(6) . ?
C6_1 H6_1 0.9300 . ?
C7_1 H7_1 0.9300 . ?
C7_1 C8_1 1.348(7) . ?
C7_1 C12_1 1.347(7) . ?
C8_1 H8_1 0.9300 . ?
C8_1 C9_1 1.401(6) . ?
C9_1 H9_1 0.9300 . ?
C9_1 C10_1 1.367(6) . ?
C10_1 C11_1 1.384(5) . ?
C11_1 H11_1 0.9300 . ?
C11_1 C12_1 1.386(6) . ?
C12_1 H12_1 0.9300 . ?
C13_1 H13_1 0.9300 . ?
C13_1 C14_1 1.350(8) . ?
C13_1 C18_1 1.353(8) . ?
C14_1 H14_1 0.9300 . ?
C14_1 C15_1 1.393(7) . ?
C15_1 H15_1 0.9300 . ?
C15_1 C16_1 1.361(5) . ?
C16_1 C17_1 1.391(5) . ?
C17_1 H17_1 0.9300 . ?
C17_1 C18_1 1.382(6) . ?
C18_1 H18_1 0.9300 . ?
C19_1 H19_1 0.9300 . ?
C19_1 C20_1 1.331(7) . ?
C19_1 C24_1 1.334(6) . ?
C20_1 H20_1 0.9300 . ?
C20_1 C21_1 1.391(7) . ?
C21_1 H21_1 0.9300 . ?
C21_1 C22_1 1.363(5) . ?
C22_1 C23_1 1.354(5) . ?
C23_1 H23_1 0.9300 . ?
C23_1 C24_1 1.389(6) . ?
C24_1 H24_1 0.9300 . ?
C25_1 H25A_1 0.9700 . ?
C25_1 H25B_1 0.9700 . ?
C25_1 C26_1 1.529(4) . ?
C26_1 H26A_1 0.9700 . ?
C26_1 H26B_1 0.9700 . ?
C26_1 C27_1 1.527(4) . ?
C27_1 H27A_1 0.9700 . ?
C27_1 H27B_1 0.9700 . ?
P3_2 C16_2 1.821(4) . ?
P3_2 C22_2 1.824(4) . ?
P3_2 C25_2 1.821(4) . ?
P4_2 C4_2 1.812(4) . ?
P4_2 C10_2 1.817(4) . ?
P4_2 C27_2 1.824(3) . ?
C1_2 H1_2 0.9300 . ?
C1_2 C2_2 1.326(7) . ?
C1_2 C6_2 1.342(8) . ?
C2_2 H2_2 0.9300 . ?
C2_2 C3_2 1.374(6) . ?
C3_2 H3_2 0.9300 . ?
C3_2 C4_2 1.375(6) . ?
C4_2 C5_2 1.357(5) . ?
C5_2 H5_2 0.9300 . ?
C5_2 C6_2 1.396(7) . ?
C6_2 H6_2 0.9300 . ?
C7_2 H7_2 0.9300 . ?
C7_2 C8_2 1.336(7) . ?
C7_2 C12_2 1.368(6) . ?
C8_2 H8_2 0.9300 . ?
C8_2 C9_2 1.383(6) . ?
C9_2 H9_2 0.9300 . ?
C9_2 C10_2 1.378(5) . ?
C10_2 C11_2 1.373(6) . ?
C11_2 H11_2 0.9300 . ?
C11_2 C12_2 1.395(6) . ?
C12_2 H12_2 0.9300 . ?
C13_2 H13_2 0.9300 . ?
C13_2 C14_2 1.328(12) . ?
C13_2 C18_2 1.355(11) . ?
C14_2 H14_2 0.9300 . ?
C14_2 C15_2 1.411(9) . ?
C15_2 H15_2 0.9300 . ?
C15_2 C16_2 1.371(7) . ?
C16_2 C17_2 1.362(7) . ?
C17_2 H17_2 0.9300 . ?
C17_2 C18_2 1.411(9) . ?
C18_2 H18_2 0.9300 . ?
C19_2 H19_2 0.9300 . ?
C19_2 C20_2 1.377(8) . ?
C19_2 C24_2 1.344(7) . ?
C20_2 H20_2 0.9300 . ?
C20_2 C21_2 1.407(7) . ?
C21_2 H21_2 0.9300 . ?
C21_2 C22_2 1.379(5) . ?
C22_2 C23_2 1.386(6) . ?
C23_2 H23_2 0.9300 . ?
C23_2 C24_2 1.367(6) . ?
C24_2 H24_2 0.9300 . ?
C25_2 H25A_2 0.9700 . ?
C25_2 H25B_2 0.9700 . ?
C25_2 C26_2 1.526(5) . ?
C26_2 H26A_2 0.9700 . ?
C26_2 H26B_2 0.9700 . ?
C26_2 C27_2 1.528(5) . ?
C27_2 H27A_2 0.9700 . ?
C27_2 H27B_2 0.9700 . ?
N1_3 C1_3 1.138(11) . ?
C1_3 C2_3 1.424(11) . ?
C2_3 H2A_3 0.9600 . ?
C2_3 H2B_3 0.9600 . ?
C2_3 H2C_3 0.9600 . ?
O1_4 C1_4 1.21(2) . ?
O1_4 C1'_4 1.30(2) . ?
N1_4 C1_4 1.42(2) . ?
N1_4 C2_4 1.398(15) . ?
N1_4 C3_4 1.53(2) . ?
N1_4 C1'_4 1.37(2) . ?
N1_4 C2'_4 1.52(2) . ?
N1_4 C3'_4 1.413(16) . ?
C1_4 H1_4 0.9300 . ?
C2_4 H2A_4 0.9600 . ?
C2_4 H2B_4 0.9600 . ?
C2_4 H2C_4 0.9600 . ?
C3_4 H3A_4 0.9600 . ?
C3_4 H3B_4 0.9600 . ?
C3_4 H3C_4 0.9600 . ?
C1'_4 H1'_4 0.9300 . ?
C2'_4 H2'A_4 0.9600 . ?
C2'_4 H2'B_4 0.9600 . ?
C2'_4 H2'C_4 0.9600 . ?
C3'_4 H3'A_4 0.9600 . ?
C3'_4 H3'B_4 0.9600 . ?
C3'_4 H3'C_4 0.9600 . ?
Mo1_5 O3_5 1.916(2) . ?
Mo1_5 O4_5 1.693(2) . ?
Mo1_5 O5_5 1.701(2) . ?
Mo1_5 O6_5 1.917(2) . ?
Mo1_5 O10_5 2.342(2) 3_666 ?
Mo1_5 O13_5 2.4442(18) . ?
Mo2_5 O6_5 1.898(2) . ?
Mo2_5 O7_5 1.696(2) . ?
Mo2_5 O8_5 1.691(2) . ?
Mo2_5 O9_5 1.9991(19) . ?
Mo2_5 O12_5 2.309(2) 3_666 ?
Mo2_5 O13_5 2.3638(19) . ?
Mo3_5 Mo4_5 3.2049(4) . ?
Mo3_5 O9_5 1.938(2) . ?
Mo3_5 O10_5 1.7487(19) . ?
Mo3_5 O11_5 1.698(2) . ?
Mo3_5 O12_5 1.947(2) . ?
Mo3_5 O13_5 2.1661(18) . ?
Mo3_5 O13_5 2.3309(19) 3_666 ?
Mo4_5 O1_5 1.702(2) . ?
Mo4_5 O2_5 1.688(2) . ?
Mo4_5 O3_5 1.890(2) . ?
Mo4_5 O9_5 2.376(2) 3_666 ?
Mo4_5 O12_5 2.0049(19) . ?
Mo4_5 O13_5 2.3028(19) . ?

loop_
_geom_torsion_atom_site_label_1
_geom_torsion_atom_site_label_2
_geom_torsion_atom_site_label_3
_geom_torsion_atom_site_label_4
_geom_torsion
_geom_torsion_site_symmetry_1
_geom_torsion_site_symmetry_2
_geom_torsion_site_symmetry_3
_geom_torsion_site_symmetry_4
_geom_torsion_publ_flag
Ag1 P2_1 C4_1 C3_1 70.2(3) . . . . ?
Ag1 P2_1 C4_1 C5_1 -102.3(3) . . . . ?
Ag1 P2_1 C10_1 C9_1 6.2(4) . . . . ?
Ag1 P2_1 C10_1 C11_1 178.9(3) . . . . ?
Ag1 P2_1 C27_1 C26_1 -57.6(2) . . . . ?
Ag1 P3_2 C16_2 C15_2 -149.3(4) . . . . ?
Ag1 P3_2 C16_2 C17_2 29.1(5) . . . . ?
Ag1 P3_2 C22_2 C21_2 -129.3(3) . . . . ?
Ag1 P3_2 C22_2 C23_2 46.5(3) . . . . ?
Ag1 P3_2 C25_2 C26_2 58.9(3) . . . . ?
Ag2 P1_1 C16_1 C15_1 12.5(4) . . . . ?
Ag2 P1_1 C16_1 C17_1 -167.7(3) . . . . ?
Ag2 P1_1 C22_1 C21_1 -70.6(4) . . . . ?
Ag2 P1_1 C22_1 C23_1 105.5(4) . . . . ?
Ag2 P1_1 C25_1 C26_1 63.7(2) . . . . ?
Ag2 P4_2 C4_2 C3_2 160.6(3) . . . . ?
Ag2 P4_2 C4_2 C5_2 -16.2(4) . . . . ?
Ag2 P4_2 C10_2 C9_2 121.9(3) . . . . ?
Ag2 P4_2 C10_2 C11_2 -63.9(4) . . . . ?
Ag2 P4_2 C27_2 C26_2 -61.7(3) . . . . ?
P1_1 C16_1 C17_1 C18_1 178.2(3) . . . . ?
P1_1 C22_1 C23_1 C24_1 178.8(4) . . . . ?
P1_1 C25_1 C26_1 C27_1 174.7(2) . . . . ?
P2_1 C4_1 C5_1 C6_1 170.8(3) . . . . ?
P2_1 C10_1 C11_1 C12_1 -173.2(3) . . . . ?
C1_1 C2_1 C3_1 C4_1 1.0(8) . . . . ?
C2_1 C1_1 C6_1 C5_1 1.1(8) . . . . ?
C2_1 C3_1 C4_1 P2_1 -172.0(4) . . . . ?
C2_1 C3_1 C4_1 C5_1 0.7(6) . . . . ?
C3_1 C4_1 C5_1 C6_1 -1.5(6) . . . . ?
C4_1 P2_1 C10_1 C9_1 132.3(3) . . . . ?
C4_1 P2_1 C10_1 C11_1 -55.1(4) . . . . ?
C4_1 P2_1 C27_1 C26_1 177.1(2) . . . . ?
C4_1 C5_1 C6_1 C1_1 0.6(6) . . . . ?
C6_1 C1_1 C2_1 C3_1 -1.9(8) . . . . ?
C7_1 C8_1 C9_1 C10_1 0.8(9) . . . . ?
C8_1 C7_1 C12_1 C11_1 -0.6(8) . . . . ?
C8_1 C9_1 C10_1 P2_1 172.5(4) . . . . ?
C8_1 C9_1 C10_1 C11_1 -0.4(7) . . . . ?
C9_1 C10_1 C11_1 C12_1 -0.5(6) . . . . ?
C10_1 P2_1 C4_1 C3_1 -57.1(3) . . . . ?
C10_1 P2_1 C4_1 C5_1 130.4(3) . . . . ?
C10_1 P2_1 C27_1 C26_1 66.5(3) . . . . ?
C10_1 C11_1 C12_1 C7_1 1.0(7) . . . . ?
C12_1 C7_1 C8_1 C9_1 -0.3(9) . . . . ?
C13_1 C14_1 C15_1 C16_1 -0.1(11) . . . . ?
C14_1 C13_1 C18_1 C17_1 0.8(10) . . . . ?
C14_1 C15_1 C16_1 P1_1 -178.5(5) . . . . ?
C14_1 C15_1 C16_1 C17_1 1.7(8) . . . . ?
C15_1 C16_1 C17_1 C18_1 -2.0(6) . . . . ?
C16_1 P1_1 C22_1 C21_1 57.0(4) . . . . ?
C16_1 P1_1 C22_1 C23_1 -126.9(4) . . . . ?
C16_1 P1_1 C25_1 C26_1 -61.4(3) . . . . ?
C16_1 C17_1 C18_1 C13_1 0.8(8) . . . . ?
C18_1 C13_1 C14_1 C15_1 -1.1(11) . . . . ?
C19_1 C20_1 C21_1 C22_1 1.2(12) . . . . ?
C20_1 C19_1 C24_1 C23_1 -0.4(10) . . . . ?
C20_1 C21_1 C22_1 P1_1 178.8(6) . . . . ?
C20_1 C21_1 C22_1 C23_1 2.5(9) . . . . ?
C21_1 C22_1 C23_1 C24_1 -5.0(8) . . . . ?
C22_1 P1_1 C16_1 C15_1 -115.7(4) . . . . ?
C22_1 P1_1 C16_1 C17_1 64.1(3) . . . . ?
C22_1 P1_1 C25_1 C26_1 -168.8(2) . . . . ?
C22_1 C23_1 C24_1 C19_1 4.2(9) . . . . ?
C24_1 C19_1 C20_1 C21_1 -2.2(12) . . . . ?
C25_1 P1_1 C16_1 C15_1 135.1(4) . . . . ?
C25_1 P1_1 C16_1 C17_1 -45.1(3) . . . . ?
C25_1 P1_1 C22_1 C21_1 164.8(4) . . . . ?
C25_1 P1_1 C22_1 C23_1 -19.1(4) . . . . ?
C25_1 C26_1 C27_1 P2_1 -173.2(2) . . . . ?
C27_1 P2_1 C4_1 C3_1 -164.9(3) . . . . ?
C27_1 P2_1 C4_1 C5_1 22.6(3) . . . . ?
C27_1 P2_1 C10_1 C9_1 -116.0(4) . . . . ?
C27_1 P2_1 C10_1 C11_1 56.6(3) . . . . ?
P3_2 C16_2 C17_2 C18_2 179.6(5) . . . . ?
P3_2 C22_2 C23_2 C24_2 -176.4(3) . . . . ?
P3_2 C25_2 C26_2 C27_2 -170.0(2) . . . . ?
P4_2 C4_2 C5_2 C6_2 178.1(5) . . . . ?
P4_2 C10_2 C11_2 C12_2 -173.4(5) . . . . ?
C1_2 C2_2 C3_2 C4_2 2.8(9) . . . . ?
C2_2 C1_2 C6_2 C5_2 0.6(12) . . . . ?
C2_2 C3_2 C4_2 P4_2 -179.3(4) . . . . ?
C2_2 C3_2 C4_2 C5_2 -2.3(7) . . . . ?
C3_2 C4_2 C5_2 C6_2 1.0(9) . . . . ?
C4_2 P4_2 C10_2 C9_2 -6.7(4) . . . . ?
C4_2 P4_2 C10_2 C11_2 167.5(4) . . . . ?
C4_2 P4_2 C27_2 C26_2 62.5(3) . . . . ?
C4_2 C5_2 C6_2 C1_2 -0.2(12) . . . . ?
C6_2 C1_2 C2_2 C3_2 -1.8(10) . . . . ?
C7_2 C8_2 C9_2 C10_2 -3.0(8) . . . . ?
C8_2 C7_2 C12_2 C11_2 0.0(9) . . . . ?
C8_2 C9_2 C10_2 P4_2 175.4(4) . . . . ?
C8_2 C9_2 C10_2 C11_2 1.1(7) . . . . ?
C9_2 C10_2 C11_2 C12_2 1.2(8) . . . . ?
C10_2 P4_2 C4_2 C3_2 -68.7(4) . . . . ?
C10_2 P4_2 C4_2 C5_2 114.5(4) . . . . ?
C10_2 P4_2 C27_2 C26_2 171.4(3) . . . . ?
C10_2 C11_2 C12_2 C7_2 -1.8(10) . . . . ?
C12_2 C7_2 C8_2 C9_2 2.3(8) . . . . ?
C13_2 C14_2 C15_2 C16_2 0.2(13) . . . . ?
C14_2 C13_2 C18_2 C17_2 -1.5(14) . . . . ?
C14_2 C15_2 C16_2 P3_2 179.1(6) . . . . ?
C14_2 C15_2 C16_2 C17_2 0.7(10) . . . . ?
C15_2 C16_2 C17_2 C18_2 -1.9(9) . . . . ?
C16_2 P3_2 C22_2 C21_2 -1.2(4) . . . . ?
C16_2 P3_2 C22_2 C23_2 174.7(3) . . . . ?
C16_2 P3_2 C25_2 C26_2 -68.8(3) . . . . ?
C16_2 C17_2 C18_2 C13_2 2.4(11) . . . . ?
C18_2 C13_2 C14_2 C15_2 0.2(15) . . . . ?
C19_2 C20_2 C21_2 C22_2 -0.5(7) . . . . ?
C20_2 C19_2 C24_2 C23_2 -1.1(8) . . . . ?
C20_2 C21_2 C22_2 P3_2 176.0(3) . . . . ?
C20_2 C21_2 C22_2 C23_2 0.2(6) . . . . ?
C21_2 C22_2 C23_2 C24_2 -0.4(6) . . . . ?
C22_2 P3_2 C16_2 C15_2 85.1(5) . . . . ?
C22_2 P3_2 C16_2 C17_2 -96.5(4) . . . . ?
C22_2 P3_2 C25_2 C26_2 -179.6(3) . . . . ?
C22_2 C23_2 C24_2 C19_2 0.9(7) . . . . ?
C24_2 C19_2 C20_2 C21_2 0.9(8) . . . . ?
C25_2 P3_2 C16_2 C15_2 -24.5(5) . . . . ?
C25_2 P3_2 C16_2 C17_2 153.9(4) . . . . ?
C25_2 P3_2 C22_2 C21_2 109.4(4) . . . . ?
C25_2 P3_2 C22_2 C23_2 -74.7(3) . . . . ?
C25_2 C26_2 C27_2 P4_2 -176.7(2) . . . . ?
C27_2 P4_2 C4_2 C3_2 36.8(4) . . . . ?
C27_2 P4_2 C4_2 C5_2 -140.0(4) . . . . ?
C27_2 P4_2 C10_2 C9_2 -114.2(4) . . . . ?
C27_2 P4_2 C10_2 C11_2 60.0(4) . . . . ?
C2_4 N1_4 C1_4 O1_4 -22(3) . . . . ?
C3_4 N1_4 C1_4 O1_4 -177.2(13) . . . . ?
C2'_4 N1_4 C1'_4 O1_4 -172.9(14) . . . . ?
C3'_4 N1_4 C1'_4 O1_4 -9(2) . . . . ?
Mo3_5 Mo4_5 O3_5 Mo1_5 18.49(16) . . . . ?
Mo4_5 Mo3_5 O10_5 Mo1_5 -77.26(13) . . . 3_666 ?
O1_5 Mo4_5 O3_5 Mo1_5 -73.16(15) . . . . ?
O2_5 Mo4_5 O3_5 Mo1_5 178.36(14) . . . . ?
O7_5 Mo2_5 O6_5 Mo1_5 69.29(14) . . . . ?
O8_5 Mo2_5 O6_5 Mo1_5 177.03(13) . . . . ?
O9_5 Mo2_5 O6_5 Mo1_5 -50.2(2) . . . . ?
O9_5 Mo3_5 O10_5 Mo1_5 78.65(11) . . . 3_666 ?
O9_5 Mo4_5 O3_5 Mo1_5 92.43(13) 3_666 . . . ?
O11_5 Mo3_5 O10_5 Mo1_5 -176.82(11) . . . 3_666 ?
O12_5 Mo2_5 O6_5 Mo1_5 -94.11(11) 3_666 . . . ?
O12_5 Mo3_5 O10_5 Mo1_5 -75.31(11) . . . 3_666 ?
O12_5 Mo4_5 O3_5 Mo1_5 50.3(2) . . . . ?
O13_5 Mo2_5 O6_5 Mo1_5 -22.59(10) . . . . ?
O13_5 Mo3_5 O10_5 Mo1_5 1.17(9) 3_666 . . 3_666 ?
O13_5 Mo3_5 O10_5 Mo1_5 0.9(3) . . . 3_666 ?
O13_5 Mo4_5 O3_5 Mo1_5 20.69(12) . . . . ?
